data_7129972
loop_
_publ_author_name
'Tian, Zhou'
'Jiang, Jing'
'Yan, Zhen-Hui'
'Luo, Qing-Qing'
'Zhan, Gu'
'Huang, Wei'
'Li, Xiang'
'Han, Bo'

_publ_section_title
;
 Catalytic asymmetric [3 + 2] cycloaddition of pyrazolone-derived MBH
 carbonate: highly stereoselective construction of the
 bispiro-[pyrazolone-dihydropyrrole-oxindole] skeleton.
;
_journal_issue 35
_journal_name_full 'Chemical communications (Cambridge, England)'
_journal_page_first 5363
_journal_page_last 5366
_journal_paper_doi 10.1039/d2cc00618a
_journal_volume 58
_journal_year 2022
_chemical_absolute_configuration ad
_chemical_formula_moiety 'C32 H35 N4 O8'
_chemical_formula_sum 'C32 H34 N4 O8'
_chemical_formula_weight 602.63
_space_group_crystal_system orthorhombic
_space_group_IT_number 19
_space_group_name_Hall 'P 2ac 2ab'
_space_group_name_H-M_alt 'P 21 21 21'
_atom_sites_solution_hydrogens geom
_atom_sites_solution_primary direct
_audit_block_doi 10.5517/ccdc.csd.cc295f86
_audit_creation_date 2022-02-28
_audit_creation_method
;
Olex2 1.3
(compiled 2020.11.12 svn.r5f609507 for OlexSys, GUI svn.r6408)
;
_audit_update_record
;
2022-03-03 deposited with the CCDC.	2022-04-05 downloaded from the CCDC.
;
_cell_angle_alpha 90
_cell_angle_beta 90
_cell_angle_gamma 90
_cell_formula_units_Z 4
_cell_length_a 9.4403(9)
_cell_length_b 12.4980(11)
_cell_length_c 27.612(2)
_cell_measurement_reflns_used 3644
_cell_measurement_temperature 293(2)
_cell_measurement_theta_max 22.9860
_cell_measurement_theta_min 3.4910
_cell_volume 3257.8(5)
_computing_cell_refinement
;
CrysAlisPro, Agilent Technologies,
Version 1.171.37.34 (release 22-05-2014 CrysAlis171 .NET)
(compiled May 22 2014,16:03:01)
;
_computing_data_collection
;
CrysAlisPro, Agilent Technologies,
Version 1.171.37.34 (release 22-05-2014 CrysAlis171 .NET)
(compiled May 22 2014,16:03:01)
;
_computing_data_reduction
;
CrysAlisPro, Agilent Technologies,
Version 1.171.37.34 (release 22-05-2014 CrysAlis171 .NET)
(compiled May 22 2014,16:03:01)
;
_computing_molecular_graphics 'Olex2 1.3 (Dolomanov et al., 2009)'
_computing_publication_material 'Olex2 1.3 (Dolomanov et al., 2009)'
_computing_structure_refinement 'SHELXL 2014/7 (Sheldrick, 2015)'
_computing_structure_solution 'SHELXS  (Sheldrick, 2008)'
_diffrn_ambient_temperature 293.15
_diffrn_detector 'CCD plate'
_diffrn_detector_area_resol_mean 16.0874
_diffrn_detector_type Eos
_diffrn_measured_fraction_theta_full 0.997
_diffrn_measured_fraction_theta_max 0.997
_diffrn_measurement_details
;
#__ type_ start__ end____ width___ exp.time_
  1 omega  -46.00  -21.00   1.0000   11.0000
omega____ theta____ kappa____ phi______ frames
    -      -15.4773  109.0000 -167.0000 25

#__ type_ start__ end____ width___ exp.time_
  2 omega   31.00   61.00   1.0000   11.0000
omega____ theta____ kappa____ phi______ frames
    -       17.5086 -109.0000   96.0000 30

#__ type_ start__ end____ width___ exp.time_
  3 omega  -76.00  -35.00   1.0000   11.0000
omega____ theta____ kappa____ phi______ frames
    -      -15.4773 -178.0000  120.0000 41

#__ type_ start__ end____ width___ exp.time_
  4 omega  -15.00   23.00   1.0000   11.0000
omega____ theta____ kappa____ phi______ frames
    -      -15.4773  -99.0000  -60.0000 38

#__ type_ start__ end____ width___ exp.time_
  5 omega  -79.00  -52.00   1.0000   11.0000
omega____ theta____ kappa____ phi______ frames
    -      -15.4773 -178.0000 -180.0000 27

#__ type_ start__ end____ width___ exp.time_
  6 omega  -81.00  -31.00   1.0000   11.0000
omega____ theta____ kappa____ phi______ frames
    -      -15.4773  -57.0000 -120.0000 50

#__ type_ start__ end____ width___ exp.time_
  7 omega  -27.00   -1.00   1.0000   11.0000
omega____ theta____ kappa____ phi______ frames
    -      -15.4773  -57.0000 -120.0000 26

#__ type_ start__ end____ width___ exp.time_
  8 omega  -73.00  -35.00   1.0000   11.0000
omega____ theta____ kappa____ phi______ frames
    -      -15.4773 -178.0000 -150.0000 38
;
_diffrn_measurement_device 'four-circle diffractometer'
_diffrn_measurement_device_type 'Xcalibur, Eos'
_diffrn_measurement_method '\w scans'
_diffrn_orient_matrix_UB_11 -0.0095799000
_diffrn_orient_matrix_UB_12 0.0336808000
_diffrn_orient_matrix_UB_13 -0.0204053000
_diffrn_orient_matrix_UB_21 0.0150938000
_diffrn_orient_matrix_UB_22 0.0453804000
_diffrn_orient_matrix_UB_23 0.0145227000
_diffrn_orient_matrix_UB_31 0.0730130000
_diffrn_orient_matrix_UB_32 -0.0050355000
_diffrn_orient_matrix_UB_33 -0.0056876000
_diffrn_radiation_monochromator graphite
_diffrn_radiation_probe x-ray
_diffrn_radiation_type 'Mo K\a'
_diffrn_radiation_wavelength 0.71073
_diffrn_reflns_av_R_equivalents 0.0282
_diffrn_reflns_av_unetI/netI 0.0506
_diffrn_reflns_Laue_measured_fraction_full 0.997
_diffrn_reflns_Laue_measured_fraction_max 0.997
_diffrn_reflns_limit_h_max 11
_diffrn_reflns_limit_h_min -11
_diffrn_reflns_limit_k_max 15
_diffrn_reflns_limit_k_min -15
_diffrn_reflns_limit_l_max 34
_diffrn_reflns_limit_l_min -34
_diffrn_reflns_number 18281
_diffrn_reflns_point_group_measured_fraction_full 0.991
_diffrn_reflns_point_group_measured_fraction_max 0.991
_diffrn_reflns_theta_full 25.242
_diffrn_reflns_theta_max 26.372
_diffrn_reflns_theta_min 3.081
_diffrn_source 'Enhance (Mo) X-ray Source'
_exptl_absorpt_coefficient_mu 0.089
_exptl_absorpt_correction_T_max 1.00000
_exptl_absorpt_correction_T_min 0.92481
_exptl_absorpt_correction_type multi-scan
_exptl_absorpt_process_details
;
CrysAlisPro, Agilent Technologies,
Version 1.171.37.34 (release 22-05-2014 CrysAlis171 .NET)
(compiled May 22 2014,16:03:01)
Empirical absorption correction using spherical harmonics,
 implemented in SCALE3 ABSPACK scaling algorithm.
;
_exptl_crystal_colour 'clear light colourless'
_exptl_crystal_colour_lustre clear
_exptl_crystal_colour_modifier light
_exptl_crystal_colour_primary colourless
_exptl_crystal_density_diffrn 1.229
_exptl_crystal_density_method 'not measured'
_exptl_crystal_description block
_exptl_crystal_F_000 1272
_exptl_crystal_size_max 0.35
_exptl_crystal_size_mid 0.3
_exptl_crystal_size_min 0.25
_refine_diff_density_max 0.512
_refine_diff_density_min -0.557
_refine_diff_density_rms 0.041
_refine_ls_abs_structure_details
;
 Flack x determined using 1371 quotients [(I+)-(I-)]/[(I+)+(I-)]
 (Parsons, Flack and Wagner, Acta Cryst. B69 (2013) 249-259).
;
_refine_ls_abs_structure_Flack -0.1(5)
_refine_ls_extinction_coef 0.0055(19)
_refine_ls_extinction_expression Fc^*^=kFc[1+0.001xFc^2^\l^3^/sin(2\q)]^-1/4^
_refine_ls_extinction_method 'SHELXL-2014/7 (Sheldrick 2014'
_refine_ls_goodness_of_fit_ref 1.028
_refine_ls_hydrogen_treatment constr
_refine_ls_matrix_type full
_refine_ls_number_parameters 409
_refine_ls_number_reflns 6615
_refine_ls_number_restraints 9
_refine_ls_restrained_S_all 1.040
_refine_ls_R_factor_all 0.1031
_refine_ls_R_factor_gt 0.0681
_refine_ls_shift/su_max 0.001
_refine_ls_shift/su_mean 0.000
_refine_ls_structure_factor_coef Fsqd
_refine_ls_weighting_details 'w=1/[\s^2^(Fo^2^)+(0.0867P)^2^+0.9873P] where P=(Fo^2^+2Fc^2^)/3'
_refine_ls_weighting_scheme calc
_refine_ls_wR_factor_gt 0.1637
_refine_ls_wR_factor_ref 0.1834
_reflns_Friedel_coverage 0.761
_reflns_Friedel_fraction_full 0.984
_reflns_Friedel_fraction_max 0.982
_reflns_number_gt 4442
_reflns_number_total 6615
_reflns_threshold_expression 'I > 2\s(I)'
_cod_data_source_file d2cc00618a2.cif
_cod_data_source_block 210316_s2_mj_hbtz0310
_cod_depositor_comments 'Adding full bibliography for 7129972.cif.'
_cod_database_code 7129972
_shelx_shelxl_version_number 2014/7
_chemical_oxdiff_formula c12h12n2o3
_shelx_space_group_comment
;
The symmetry employed for this shelxl refinement is uniquely defined
by the following loop, which should always be used as a source of
symmetry information in preference to the above space-group names.
They are only intended as comments.
;
_shelx_estimated_absorpt_t_max 0.978
_shelx_estimated_absorpt_t_min 0.969
_reflns_odcompleteness_completeness 99.66
_reflns_odcompleteness_iscentric 1
_reflns_odcompleteness_theta 26.32
_olex2_refinement_description
;
1. Fixed Uiso
 At 1.2 times of:
  All C(H) groups, All N(H) groups
 At 1.5 times of:
  All C(H,H,H) groups
2. Restrained distances
 C15-C16 = C15-C16A
 1.55 with sigma of 0.02
3. Rigid bond restraints
 C15, C18
 with sigma for 1-2 distances of 0.001 and sigma for 1-3 distances of 0.001
4. Uiso/Uaniso restraints and constraints
C15 \\sim C18: within 2A with sigma of 0.001 and sigma for terminal atoms of
0.002 within 2A
Uanis(C17) = Uanis(C17A)
Uanis(C16) = Uanis(C16A)
Uanis(C16A) = Uanis(C16) = Uanis(C17A) = Uanis(C17)
5. Others
 Sof(C16A)=Sof(H16D)=Sof(H16E)=Sof(H16F)=Sof(C17A)=Sof(H17D)=Sof(H17E)=
 Sof(H17F)=1-FVAR(1)
 Sof(C16)=Sof(H16A)=Sof(H16B)=Sof(H16C)=Sof(C17)=Sof(H17A)=Sof(H17B)=Sof(H17C)=
 FVAR(1)
6.a Aromatic/amide H refined with riding coordinates:
 N4(H4), C4(H4A), C5(H5), C6(H6), C7(H7), C13(H13), C28(H28), C29(H29),
 C30(H30), C31(H31), C32(H32)
6.b Idealised Me refined as rotating group:
 C18(H18A,H18B,H18C), C21(H21A,H21B,H21C), C22(H22A,H22B,H22C), C23(H23A,H23B,
 H23C), C25(H25A,H25B,H25C), C26(H26A,H26B,H26C), C16(H16A,H16B,H16C), C17(H17A,
 H17B,H17C), C16A(H16D,H16E,H16F), C17A(H17D,H17E,H17F)
;
_olex2_submission_special_instructions 'No special instructions were received'

loop_
_space_group_symop_operation_xyz
'x, y, z'
'-x+1/2, -y, z+1/2'
'x+1/2, -y+1/2, -z'
'-x, y+1/2, -z+1/2'

loop_
_atom_site_label
_atom_site_type_symbol
_atom_site_fract_x
_atom_site_fract_y
_atom_site_fract_z
_atom_site_U_iso_or_equiv
_atom_site_adp_type
_atom_site_occupancy
_atom_site_site_symmetry_order
_atom_site_calc_flag
_atom_site_refinement_flags_posn
_atom_site_refinement_flags_adp
_atom_site_refinement_flags_occupancy
_atom_site_disorder_assembly
_atom_site_disorder_group
O1 O 0.1498(4) 0.7559(3) 0.32328(12) 0.0608(10) Uani 1 1 d . . . . .
O2 O 0.3049(6) 0.9412(4) 0.4360(2) 0.135(3) Uani 1 1 d . . . . .
O3 O 0.1386(5) 0.9247(3) 0.38148(17) 0.0843(14) Uani 1 1 d . . . . .
O4 O 0.4208(5) 0.5687(4) 0.24027(14) 0.0934(15) Uani 1 1 d . . . . .
O5 O 0.4821(4) 0.6830(3) 0.30049(12) 0.0602(10) Uani 1 1 d . . . . .
O6 O 0.2915(4) 0.3704(3) 0.39450(13) 0.0640(10) Uani 1 1 d . . . . .
O7 O -0.1059(5) 0.4186(4) 0.36716(14) 0.0926(16) Uani 1 1 d . . . . .
O8 O -0.0627(5) 0.3926(4) 0.28891(14) 0.0996(18) Uani 1 1 d . . . . .
N1 N 0.2844(4) 0.7876(3) 0.39311(14) 0.0481(9) Uani 1 1 d . . . . .
N2 N 0.3091(4) 0.5658(3) 0.31285(13) 0.0520(10) Uani 1 1 d . . . . .
N3 N 0.1636(4) 0.4528(3) 0.45579(13) 0.0451(9) Uani 1 1 d . . . . .
N4 N 0.0669(4) 0.5390(3) 0.45842(13) 0.0464(9) Uani 1 1 d . . . . .
H4 H 0.0202 0.5571 0.4839 0.056 Uiso 1 1 calc R U . . .
C1 C 0.2267(5) 0.7271(4) 0.35527(16) 0.0457(11) Uani 1 1 d . . . . .
C2 C 0.2822(5) 0.6115(4) 0.36176(15) 0.0433(11) Uani 1 1 d . . . . .
C3 C 0.4015(5) 0.6253(4) 0.39710(16) 0.0454(11) Uani 1 1 d . . . . .
C4 C 0.5060(5) 0.5555(4) 0.41145(19) 0.0579(13) Uani 1 1 d . . . . .
H4A H 0.5131 0.4878 0.3977 0.069 Uiso 1 1 calc R U . . .
C5 C 0.6014(6) 0.5887(5) 0.4472(2) 0.0695(16) Uani 1 1 d . . . . .
H5 H 0.6719 0.5422 0.4577 0.083 Uiso 1 1 calc R U . . .
C6 C 0.5916(6) 0.6892(5) 0.4666(2) 0.0688(16) Uani 1 1 d . . . . .
H6 H 0.6561 0.7098 0.4903 0.083 Uiso 1 1 calc R U . . .
C7 C 0.4879(5) 0.7615(5) 0.45206(18) 0.0593(14) Uani 1 1 d . . . . .
H7 H 0.4812 0.8293 0.4658 0.071 Uiso 1 1 calc R U . . .
C8 C 0.3952(5) 0.7284(4) 0.41634(16) 0.0461(11) Uani 1 1 d . . . . .
C9 C 0.1566(5) 0.5364(3) 0.38030(15) 0.0430(10) Uani 1 1 d . . . . .
C10 C 0.0594(5) 0.5859(3) 0.41744(15) 0.0422(10) Uani 1 1 d . . . . .
C11 C 0.2165(5) 0.4417(3) 0.41025(17) 0.0471(11) Uani 1 1 d . . . . .
C12 C 0.0973(6) 0.4941(4) 0.33327(17) 0.0524(13) Uani 1 1 d . . . . .
C13 C 0.1909(6) 0.5090(4) 0.29804(18) 0.0592(14) Uani 1 1 d . . . . .
H13 H 0.1784 0.4839 0.2666 0.071 Uiso 1 1 calc R U . . .
C14 C 0.2467(6) 0.8940(4) 0.4048(2) 0.0576(13) Uani 1 1 d . . . . .
C15 C 0.0698(10) 1.0301(5) 0.3858(4) 0.112(2) Uani 1 1 d D U . . .
C18 C 0.1695(11) 1.1153(6) 0.3762(4) 0.125(2) Uani 1 1 d . U . . .
H18A H 0.2440 1.1134 0.3999 0.188 Uiso 1 1 calc R U . . .
H18B H 0.1216 1.1830 0.3779 0.188 Uiso 1 1 calc R U . . .
H18C H 0.2090 1.1062 0.3444 0.188 Uiso 1 1 calc R U . . .
C19 C 0.4082(6) 0.6044(4) 0.28020(19) 0.0603(14) Uani 1 1 d . . . . .
C20 C 0.6171(6) 0.7224(5) 0.2786(2) 0.0736(17) Uani 1 1 d . . . . .
C21 C 0.6628(9) 0.8045(6) 0.3149(3) 0.106(3) Uani 1 1 d . . . . .
H21A H 0.5923 0.8597 0.3170 0.159 Uiso 1 1 calc R U . . .
H21B H 0.7513 0.8352 0.3050 0.159 Uiso 1 1 calc R U . . .
H21C H 0.6739 0.7711 0.3460 0.159 Uiso 1 1 calc R U . . .
C22 C 0.5861(9) 0.7700(6) 0.2293(2) 0.099(2) Uani 1 1 d . . . . .
H22A H 0.5487 0.7155 0.2083 0.148 Uiso 1 1 calc R U . . .
H22B H 0.6719 0.7981 0.2156 0.148 Uiso 1 1 calc R U . . .
H22C H 0.5180 0.8265 0.2326 0.148 Uiso 1 1 calc R U . . .
C23 C 0.7181(8) 0.6280(8) 0.2771(3) 0.127(3) Uani 1 1 d . . . . .
H23A H 0.7152 0.5911 0.3076 0.190 Uiso 1 1 calc R U . . .
H23B H 0.8126 0.6532 0.2712 0.190 Uiso 1 1 calc R U . . .
H23C H 0.6903 0.5800 0.2517 0.190 Uiso 1 1 calc R U . . .
C24 C -0.0334(7) 0.4327(5) 0.33238(19) 0.0643(15) Uani 1 1 d . . . . .
C25 C -0.1924(10) 0.3312(8) 0.2852(3) 0.139(4) Uani 1 1 d . . . . .
H25A H -0.2297 0.3373 0.2530 0.209 Uiso 1 1 calc R U . . .
H25B H -0.2605 0.3582 0.3080 0.209 Uiso 1 1 calc R U . . .
H25C H -0.1730 0.2574 0.2922 0.209 Uiso 1 1 calc R U . . .
C26 C -0.0458(6) 0.6742(4) 0.4102(2) 0.0587(13) Uani 1 1 d . . . . .
H26A H -0.0897 0.6912 0.4406 0.088 Uiso 1 1 calc R U . . .
H26B H -0.1168 0.6515 0.3875 0.088 Uiso 1 1 calc R U . . .
H26C H 0.0018 0.7363 0.3978 0.088 Uiso 1 1 calc R U . . .
C27 C 0.1724(5) 0.3823(4) 0.49598(16) 0.0473(11) Uani 1 1 d . . . . .
C28 C 0.0813(6) 0.3944(5) 0.5344(2) 0.0699(16) Uani 1 1 d . . . . .
H28 H 0.0153 0.4496 0.5347 0.084 Uiso 1 1 calc R U . . .
C29 C 0.0894(8) 0.3233(6) 0.5726(2) 0.087(2) Uani 1 1 d . . . . .
H29 H 0.0278 0.3316 0.5986 0.105 Uiso 1 1 calc R U . . .
C30 C 0.1839(8) 0.2420(6) 0.5735(2) 0.0828(19) Uani 1 1 d . . . . .
H30 H 0.1873 0.1951 0.5996 0.099 Uiso 1 1 calc R U . . .
C31 C 0.2740(7) 0.2302(5) 0.5353(2) 0.0766(17) Uani 1 1 d . . . . .
H31 H 0.3390 0.1743 0.5355 0.092 Uiso 1 1 calc R U . . .
C32 C 0.2707(7) 0.2994(4) 0.4966(2) 0.0660(15) Uani 1 1 d . . . . .
H32 H 0.3338 0.2909 0.4710 0.079 Uiso 1 1 calc R U . . .
C16 C -0.030(2) 1.0084(17) 0.4284(7) 0.124(4) Uani 0.484(12) 1 d D . P A 1
H16A H -0.1141 0.9743 0.4168 0.187 Uiso 0.484(12) 1 calc R U P A 1
H16B H -0.0537 1.0748 0.4437 0.187 Uiso 0.484(12) 1 calc R U P A 1
H16C H 0.0168 0.9625 0.4513 0.187 Uiso 0.484(12) 1 calc R U P A 1
C17 C -0.013(3) 1.0356(18) 0.3356(8) 0.124(4) Uani 0.484(12) 1 d . . P A 1
H17A H 0.0536 1.0418 0.3095 0.187 Uiso 0.484(12) 1 calc R U P A 1
H17B H -0.0749 1.0966 0.3356 0.187 Uiso 0.484(12) 1 calc R U P A 1
H17C H -0.0681 0.9716 0.3315 0.187 Uiso 0.484(12) 1 calc R U P A 1
C16A C 0.056(2) 1.0695(17) 0.4391(6) 0.124(4) Uani 0.516(12) 1 d D . P A 2
H16D H -0.0376 1.0962 0.4446 0.187 Uiso 0.516(12) 1 calc R U P A 2
H16E H 0.1238 1.1255 0.4449 0.187 Uiso 0.516(12) 1 calc R U P A 2
H16F H 0.0747 1.0110 0.4608 0.187 Uiso 0.516(12) 1 calc R U P A 2
C17A C -0.073(2) 1.0225(18) 0.3620(8) 0.124(4) Uani 0.516(12) 1 d . . P A 2
H17D H -0.0654 0.9827 0.3324 0.187 Uiso 0.516(12) 1 calc R U P A 2
H17E H -0.1080 1.0931 0.3551 0.187 Uiso 0.516(12) 1 calc R U P A 2
H17F H -0.1383 0.9868 0.3834 0.187 Uiso 0.516(12) 1 calc R U P A 2

loop_
_atom_site_aniso_label
_atom_site_aniso_U_11
_atom_site_aniso_U_22
_atom_site_aniso_U_33
_atom_site_aniso_U_23
_atom_site_aniso_U_13
_atom_site_aniso_U_12
O1 0.081(2) 0.055(2) 0.0464(19) 0.0012(16) -0.0113(18) -0.0009(19)
O2 0.143(5) 0.076(3) 0.186(6) -0.068(4) -0.090(5) 0.031(3)
O3 0.082(3) 0.043(2) 0.128(4) -0.022(2) -0.035(3) 0.014(2)
O4 0.130(4) 0.089(3) 0.061(2) -0.027(2) 0.045(3) -0.039(3)
O5 0.064(2) 0.056(2) 0.061(2) -0.0048(17) 0.0162(18) -0.0146(18)
O6 0.082(3) 0.0419(18) 0.068(2) -0.0054(17) 0.022(2) 0.0055(18)
O7 0.101(3) 0.121(4) 0.056(2) -0.015(2) 0.012(2) -0.064(3)
O8 0.123(4) 0.126(4) 0.050(2) -0.028(2) 0.006(2) -0.069(3)
N1 0.054(2) 0.041(2) 0.049(2) -0.0083(17) -0.0038(19) -0.0030(18)
N2 0.067(3) 0.047(2) 0.042(2) -0.0091(18) 0.0154(19) -0.012(2)
N3 0.051(2) 0.044(2) 0.041(2) -0.0049(17) 0.0011(17) 0.0040(18)
N4 0.051(2) 0.050(2) 0.039(2) -0.0060(18) 0.0072(18) 0.0048(18)
C1 0.053(3) 0.044(3) 0.040(2) -0.002(2) 0.008(2) -0.005(2)
C2 0.050(3) 0.042(2) 0.038(2) -0.0088(19) 0.010(2) -0.009(2)
C3 0.050(3) 0.040(2) 0.046(3) 0.002(2) 0.007(2) -0.005(2)
C4 0.055(3) 0.054(3) 0.064(3) -0.004(3) 0.010(3) 0.002(3)
C5 0.047(3) 0.077(4) 0.085(4) 0.019(3) -0.002(3) 0.010(3)
C6 0.051(3) 0.087(4) 0.068(4) -0.002(3) -0.010(3) -0.004(3)
C7 0.057(3) 0.070(4) 0.051(3) -0.007(3) -0.004(2) -0.007(3)
C8 0.044(3) 0.050(3) 0.044(2) -0.003(2) 0.002(2) -0.004(2)
C9 0.052(3) 0.038(2) 0.039(2) -0.0040(19) 0.000(2) -0.006(2)
C10 0.046(3) 0.038(2) 0.043(2) -0.004(2) 0.003(2) -0.005(2)
C11 0.056(3) 0.034(2) 0.052(3) -0.006(2) 0.008(2) -0.006(2)
C12 0.073(3) 0.046(3) 0.038(3) -0.007(2) 0.005(3) -0.012(2)
C13 0.086(4) 0.046(3) 0.046(3) -0.008(2) 0.005(3) -0.014(3)
C14 0.062(3) 0.042(3) 0.068(3) -0.014(3) -0.004(3) -0.005(2)
C15 0.127(5) 0.048(3) 0.162(6) 0.003(4) -0.012(5) 0.020(3)
C18 0.138(5) 0.062(3) 0.175(6) 0.011(4) -0.012(5) 0.010(3)
C19 0.079(4) 0.049(3) 0.053(3) -0.003(2) 0.016(3) -0.010(3)
C20 0.062(4) 0.084(4) 0.075(4) 0.018(3) 0.007(3) -0.012(3)
C21 0.100(5) 0.114(6) 0.102(5) 0.018(5) -0.015(4) -0.052(5)
C22 0.107(5) 0.105(5) 0.084(5) 0.034(4) 0.005(4) -0.030(5)
C23 0.081(5) 0.168(9) 0.132(7) 0.014(6) 0.031(5) 0.042(6)
C24 0.079(4) 0.065(3) 0.049(3) -0.004(3) -0.004(3) -0.025(3)
C25 0.151(8) 0.174(9) 0.093(5) -0.043(6) -0.002(5) -0.106(7)
C26 0.053(3) 0.064(3) 0.060(3) 0.007(3) 0.008(3) 0.004(3)
C27 0.054(3) 0.042(2) 0.046(3) 0.003(2) -0.007(2) -0.005(2)
C28 0.072(4) 0.078(4) 0.060(3) 0.020(3) 0.010(3) 0.017(3)
C29 0.084(4) 0.109(5) 0.069(4) 0.034(4) 0.013(3) 0.011(4)
C30 0.090(5) 0.085(5) 0.074(4) 0.032(4) -0.014(4) -0.008(4)
C31 0.090(4) 0.055(3) 0.085(4) 0.012(3) -0.013(4) 0.010(3)
C32 0.075(4) 0.058(3) 0.065(3) 0.005(3) 0.003(3) 0.013(3)
C16 0.123(10) 0.116(7) 0.134(9) -0.033(7) -0.011(7) 0.060(7)
C17 0.123(10) 0.116(7) 0.134(9) -0.033(7) -0.011(7) 0.060(7)
C16A 0.123(10) 0.116(7) 0.134(9) -0.033(7) -0.011(7) 0.060(7)
C17A 0.123(10) 0.116(7) 0.134(9) -0.033(7) -0.011(7) 0.060(7)

loop_
_atom_type_symbol
_atom_type_description
_atom_type_scat_dispersion_real
_atom_type_scat_dispersion_imag
_atom_type_scat_source
C C 0.0033 0.0016 'International Tables Vol C Tables 4.2.6.8 and 6.1.1.4'
H H 0.0000 0.0000 'International Tables Vol C Tables 4.2.6.8 and 6.1.1.4'
N N 0.0061 0.0033 'International Tables Vol C Tables 4.2.6.8 and 6.1.1.4'
O O 0.0106 0.0060 'International Tables Vol C Tables 4.2.6.8 and 6.1.1.4'

loop_
_geom_angle_atom_site_label_1
_geom_angle_atom_site_label_2
_geom_angle_atom_site_label_3
_geom_angle
_geom_angle_site_symmetry_1
_geom_angle_site_symmetry_3
_geom_angle_publ_flag
C14 O3 C15 125.8(5) . . ?
C19 O5 C20 121.4(4) . . ?
C24 O8 C25 116.0(5) . . ?
C1 N1 C8 109.8(4) . . ?
C1 N1 C14 125.5(4) . . ?
C14 N1 C8 124.6(4) . . ?
C13 N2 C2 109.1(4) . . ?
C13 N2 C19 122.0(4) . . ?
C19 N2 C2 124.9(4) . . ?
N4 N3 C27 118.1(4) . . ?
C11 N3 N4 111.2(4) . . ?
C11 N3 C27 129.6(4) . . ?
N3 N4 H4 125.1 . . ?
C10 N4 N3 109.9(3) . . ?
C10 N4 H4 125.1 . . ?
O1 C1 N1 128.6(4) . . ?
O1 C1 C2 124.8(4) . . ?
N1 C1 C2 106.6(4) . . ?
N2 C2 C1 108.1(4) . . ?
N2 C2 C3 120.4(4) . . ?
N2 C2 C9 101.1(3) . . ?
C1 C2 C9 109.6(4) . . ?
C3 C2 C1 102.8(4) . . ?
C3 C2 C9 114.6(4) . . ?
C4 C3 C2 130.8(4) . . ?
C4 C3 C8 120.5(5) . . ?
C8 C3 C2 108.8(4) . . ?
C3 C4 H4A 120.8 . . ?
C3 C4 C5 118.5(5) . . ?
C5 C4 H4A 120.8 . . ?
C4 C5 H5 119.8 . . ?
C6 C5 C4 120.4(5) . . ?
C6 C5 H5 119.8 . . ?
C5 C6 H6 119.0 . . ?
C5 C6 C7 122.0(5) . . ?
C7 C6 H6 119.0 . . ?
C6 C7 H7 121.4 . . ?
C8 C7 C6 117.2(5) . . ?
C8 C7 H7 121.4 . . ?
C3 C8 N1 109.8(4) . . ?
C7 C8 N1 128.8(5) . . ?
C7 C8 C3 121.5(5) . . ?
C10 C9 C2 115.3(3) . . ?
C10 C9 C11 99.9(4) . . ?
C10 C9 C12 120.2(4) . . ?
C11 C9 C2 110.4(4) . . ?
C12 C9 C2 101.9(3) . . ?
C12 C9 C11 109.1(4) . . ?
N4 C10 C9 112.3(4) . . ?
N4 C10 C26 119.6(4) . . ?
C26 C10 C9 127.9(4) . . ?
O6 C11 N3 128.2(5) . . ?
O6 C11 C9 125.4(4) . . ?
N3 C11 C9 106.4(4) . . ?
C13 C12 C9 109.5(5) . . ?
C13 C12 C24 128.9(5) . . ?
C24 C12 C9 120.9(4) . . ?
N2 C13 H13 123.5 . . ?
C12 C13 N2 113.1(4) . . ?
C12 C13 H13 123.5 . . ?
O2 C14 O3 126.5(5) . . ?
O2 C14 N1 121.3(5) . . ?
O3 C14 N1 111.8(4) . . ?
O3 C15 C16 100.1(9) . . ?
O3 C15 C17 100.6(9) . . ?
O3 C15 C16A 113.3(9) . . ?
O3 C15 C17A 107.7(9) . . ?
C18 C15 O3 110.9(7) . . ?
C18 C15 C16 132.2(12) . . ?
C18 C15 C17 97.4(12) . . ?
C18 C15 C16A 89.7(11) . . ?
C18 C15 C17A 123.4(12) . . ?
C16 C15 C17 112.0(14) . . ?
C17A C15 C16A 111.0(12) . . ?
C15 C18 H18A 109.5 . . ?
C15 C18 H18B 109.5 . . ?
C15 C18 H18C 109.5 . . ?
H18A C18 H18B 109.5 . . ?
H18A C18 H18C 109.5 . . ?
H18B C18 H18C 109.5 . . ?
O4 C19 O5 127.8(5) . . ?
O4 C19 N2 122.5(5) . . ?
O5 C19 N2 109.7(4) . . ?
O5 C20 C21 101.5(5) . . ?
O5 C20 C22 109.2(5) . . ?
O5 C20 C23 106.8(5) . . ?
C21 C20 C22 112.9(6) . . ?
C21 C20 C23 111.7(6) . . ?
C22 C20 C23 113.8(6) . . ?
C20 C21 H21A 109.5 . . ?
C20 C21 H21B 109.5 . . ?
C20 C21 H21C 109.5 . . ?
H21A C21 H21B 109.5 . . ?
H21A C21 H21C 109.5 . . ?
H21B C21 H21C 109.5 . . ?
C20 C22 H22A 109.5 . . ?
C20 C22 H22B 109.5 . . ?
C20 C22 H22C 109.5 . . ?
H22A C22 H22B 109.5 . . ?
H22A C22 H22C 109.5 . . ?
H22B C22 H22C 109.5 . . ?
C20 C23 H23A 109.5 . . ?
C20 C23 H23B 109.5 . . ?
C20 C23 H23C 109.5 . . ?
H23A C23 H23B 109.5 . . ?
H23A C23 H23C 109.5 . . ?
H23B C23 H23C 109.5 . . ?
O7 C24 O8 123.5(5) . . ?
O7 C24 C12 123.5(5) . . ?
O8 C24 C12 113.0(5) . . ?
O8 C25 H25A 109.5 . . ?
O8 C25 H25B 109.5 . . ?
O8 C25 H25C 109.5 . . ?
H25A C25 H25B 109.5 . . ?
H25A C25 H25C 109.5 . . ?
H25B C25 H25C 109.5 . . ?
C10 C26 H26A 109.5 . . ?
C10 C26 H26B 109.5 . . ?
C10 C26 H26C 109.5 . . ?
H26A C26 H26B 109.5 . . ?
H26A C26 H26C 109.5 . . ?
H26B C26 H26C 109.5 . . ?
C28 C27 N3 119.9(4) . . ?
C28 C27 C32 119.4(5) . . ?
C32 C27 N3 120.7(4) . . ?
C27 C28 H28 120.5 . . ?
C27 C28 C29 118.9(6) . . ?
C29 C28 H28 120.5 . . ?
C28 C29 H29 118.8 . . ?
C30 C29 C28 122.3(6) . . ?
C30 C29 H29 118.8 . . ?
C29 C30 H30 120.7 . . ?
C29 C30 C31 118.6(6) . . ?
C31 C30 H30 120.7 . . ?
C30 C31 H31 119.3 . . ?
C30 C31 C32 121.3(6) . . ?
C32 C31 H31 119.3 . . ?
C27 C32 H32 120.3 . . ?
C31 C32 C27 119.5(6) . . ?
C31 C32 H32 120.3 . . ?
C15 C16 H16A 109.5 . . ?
C15 C16 H16B 109.5 . . ?
C15 C16 H16C 109.5 . . ?
H16A C16 H16B 109.5 . . ?
H16A C16 H16C 109.5 . . ?
H16B C16 H16C 109.5 . . ?
C15 C17 H17A 109.5 . . ?
C15 C17 H17B 109.5 . . ?
C15 C17 H17C 109.5 . . ?
H17A C17 H17B 109.5 . . ?
H17A C17 H17C 109.5 . . ?
H17B C17 H17C 109.5 . . ?
C15 C16A H16D 109.5 . . ?
C15 C16A H16E 109.5 . . ?
C15 C16A H16F 109.5 . . ?
H16D C16A H16E 109.5 . . ?
H16D C16A H16F 109.5 . . ?
H16E C16A H16F 109.5 . . ?
C15 C17A H17D 109.5 . . ?
C15 C17A H17E 109.5 . . ?
C15 C17A H17F 109.5 . . ?
H17D C17A H17E 109.5 . . ?
H17D C17A H17F 109.5 . . ?
H17E C17A H17F 109.5 . . ?

loop_
_geom_bond_atom_site_label_1
_geom_bond_atom_site_label_2
_geom_bond_distance
_geom_bond_site_symmetry_2
_geom_bond_publ_flag
O1 C1 1.199(6) . ?
O2 C14 1.179(6) . ?
O3 C14 1.267(7) . ?
O3 C15 1.473(8) . ?
O4 C19 1.195(6) . ?
O5 C19 1.329(6) . ?
O5 C20 1.495(7) . ?
O6 C11 1.219(6) . ?
O7 C24 1.192(6) . ?
O8 C24 1.330(6) . ?
O8 C25 1.449(8) . ?
N1 C1 1.400(6) . ?
N1 C8 1.433(6) . ?
N1 C14 1.414(6) . ?
N2 C2 1.488(5) . ?
N2 C13 1.385(6) . ?
N2 C19 1.385(6) . ?
N3 N4 1.413(5) . ?
N3 C11 1.360(6) . ?
N3 C27 1.420(6) . ?
N4 H4 0.8600 . ?
N4 C10 1.276(6) . ?
C1 C2 1.548(7) . ?
C2 C3 1.500(7) . ?
C2 C9 1.597(6) . ?
C3 C4 1.375(7) . ?
C3 C8 1.395(7) . ?
C4 H4A 0.9300 . ?
C4 C5 1.398(8) . ?
C5 H5 0.9300 . ?
C5 C6 1.370(9) . ?
C6 H6 0.9300 . ?
C6 C7 1.392(8) . ?
C7 H7 0.9300 . ?
C7 C8 1.382(7) . ?
C9 C10 1.509(6) . ?
C9 C11 1.550(7) . ?
C9 C12 1.510(6) . ?
C10 C26 1.498(7) . ?
C12 C13 1.327(7) . ?
C12 C24 1.454(7) . ?
C13 H13 0.9300 . ?
C15 C18 1.446(12) . ?
C15 C16 1.527(18) . ?
C15 C17 1.59(2) . ?
C15 C16A 1.557(16) . ?
C15 C17A 1.51(2) . ?
C18 H18A 0.9600 . ?
C18 H18B 0.9600 . ?
C18 H18C 0.9600 . ?
C20 C21 1.498(10) . ?
C20 C22 1.514(9) . ?
C20 C23 1.517(10) . ?
C21 H21A 0.9600 . ?
C21 H21B 0.9600 . ?
C21 H21C 0.9600 . ?
C22 H22A 0.9600 . ?
C22 H22B 0.9600 . ?
C22 H22C 0.9600 . ?
C23 H23A 0.9600 . ?
C23 H23B 0.9600 . ?
C23 H23C 0.9600 . ?
C25 H25A 0.9600 . ?
C25 H25B 0.9600 . ?
C25 H25C 0.9600 . ?
C26 H26A 0.9600 . ?
C26 H26B 0.9600 . ?
C26 H26C 0.9600 . ?
C27 C28 1.373(7) . ?
C27 C32 1.391(7) . ?
C28 H28 0.9300 . ?
C28 C29 1.381(8) . ?
C29 H29 0.9300 . ?
C29 C30 1.353(9) . ?
C30 H30 0.9300 . ?
C30 C31 1.362(9) . ?
C31 H31 0.9300 . ?
C31 C32 1.376(8) . ?
C32 H32 0.9300 . ?
C16 H16A 0.9600 . ?
C16 H16B 0.9600 . ?
C16 H16C 0.9600 . ?
C17 H17A 0.9600 . ?
C17 H17B 0.9600 . ?
C17 H17C 0.9600 . ?
C16A H16D 0.9600 . ?
C16A H16E 0.9600 . ?
C16A H16F 0.9600 . ?
C17A H17D 0.9600 . ?
C17A H17E 0.9600 . ?
C17A H17F 0.9600 . ?

loop_
_geom_torsion_atom_site_label_1
_geom_torsion_atom_site_label_2
_geom_torsion_atom_site_label_3
_geom_torsion_atom_site_label_4
_geom_torsion
_geom_torsion_site_symmetry_1
_geom_torsion_site_symmetry_2
_geom_torsion_site_symmetry_3
_geom_torsion_site_symmetry_4
_geom_torsion_publ_flag
O1 C1 C2 N2 36.5(6) . . . . ?
O1 C1 C2 C3 164.9(4) . . . . ?
O1 C1 C2 C9 -72.8(5) . . . . ?
N1 C1 C2 N2 -143.2(4) . . . . ?
N1 C1 C2 C3 -14.8(4) . . . . ?
N1 C1 C2 C9 107.5(4) . . . . ?
N2 C2 C3 C4 -48.3(7) . . . . ?
N2 C2 C3 C8 131.8(4) . . . . ?
N2 C2 C9 C10 -153.8(4) . . . . ?
N2 C2 C9 C11 93.9(4) . . . . ?
N2 C2 C9 C12 -21.9(4) . . . . ?
N3 N4 C10 C9 -1.1(5) . . . . ?
N3 N4 C10 C26 174.8(4) . . . . ?
N3 C27 C28 C29 178.5(6) . . . . ?
N3 C27 C32 C31 -178.0(5) . . . . ?
N4 N3 C11 O6 -172.7(5) . . . . ?
N4 N3 C11 C9 4.6(5) . . . . ?
N4 N3 C27 C28 4.6(6) . . . . ?
N4 N3 C27 C32 -176.6(4) . . . . ?
C1 N1 C8 C3 -5.8(5) . . . . ?
C1 N1 C8 C7 173.5(5) . . . . ?
C1 N1 C14 O2 -176.6(6) . . . . ?
C1 N1 C14 O3 9.7(7) . . . . ?
C1 C2 C3 C4 -168.5(5) . . . . ?
C1 C2 C3 C8 11.6(5) . . . . ?
C1 C2 C9 C10 -39.9(5) . . . . ?
C1 C2 C9 C11 -152.2(4) . . . . ?
C1 C2 C9 C12 92.1(4) . . . . ?
C2 N2 C13 C12 -11.0(6) . . . . ?
C2 N2 C19 O4 -175.8(6) . . . . ?
C2 N2 C19 O5 4.5(7) . . . . ?
C2 C3 C4 C5 -177.2(5) . . . . ?
C2 C3 C8 N1 -4.4(5) . . . . ?
C2 C3 C8 C7 176.3(4) . . . . ?
C2 C9 C10 N4 -114.8(4) . . . . ?
C2 C9 C10 C26 69.8(6) . . . . ?
C2 C9 C11 O6 -65.4(6) . . . . ?
C2 C9 C11 N3 117.2(4) . . . . ?
C2 C9 C12 C13 17.3(5) . . . . ?
C2 C9 C12 C24 -171.4(5) . . . . ?
C3 C2 C9 C10 75.1(5) . . . . ?
C3 C2 C9 C11 -37.2(5) . . . . ?
C3 C2 C9 C12 -153.0(4) . . . . ?
C3 C4 C5 C6 -1.0(8) . . . . ?
C4 C3 C8 N1 175.7(4) . . . . ?
C4 C3 C8 C7 -3.6(7) . . . . ?
C4 C5 C6 C7 0.1(9) . . . . ?
C5 C6 C7 C8 -0.8(8) . . . . ?
C6 C7 C8 N1 -176.6(5) . . . . ?
C6 C7 C8 C3 2.6(7) . . . . ?
C8 N1 C1 O1 -166.7(5) . . . . ?
C8 N1 C1 C2 13.0(5) . . . . ?
C8 N1 C14 O2 -1.2(9) . . . . ?
C8 N1 C14 O3 -175.0(4) . . . . ?
C8 C3 C4 C5 2.8(7) . . . . ?
C9 C2 C3 C4 72.7(6) . . . . ?
C9 C2 C3 C8 -107.2(4) . . . . ?
C9 C12 C13 N2 -5.0(6) . . . . ?
C9 C12 C24 O7 5.4(9) . . . . ?
C9 C12 C24 O8 -173.6(5) . . . . ?
C10 C9 C11 O6 172.7(5) . . . . ?
C10 C9 C11 N3 -4.8(4) . . . . ?
C10 C9 C12 C13 146.2(5) . . . . ?
C10 C9 C12 C24 -42.5(7) . . . . ?
C11 N3 N4 C10 -2.4(5) . . . . ?
C11 N3 C27 C28 -162.5(5) . . . . ?
C11 N3 C27 C32 16.3(7) . . . . ?
C11 C9 C10 N4 3.6(5) . . . . ?
C11 C9 C10 C26 -171.9(5) . . . . ?
C11 C9 C12 C13 -99.5(5) . . . . ?
C11 C9 C12 C24 71.9(6) . . . . ?
C12 C9 C10 N4 122.6(5) . . . . ?
C12 C9 C10 C26 -52.8(7) . . . . ?
C12 C9 C11 O6 45.8(6) . . . . ?
C12 C9 C11 N3 -131.7(4) . . . . ?
C13 N2 C2 C1 -94.5(5) . . . . ?
C13 N2 C2 C3 148.0(4) . . . . ?
C13 N2 C2 C9 20.5(5) . . . . ?
C13 N2 C19 O4 -20.7(9) . . . . ?
C13 N2 C19 O5 159.6(5) . . . . ?
C13 C12 C24 O7 175.0(7) . . . . ?
C13 C12 C24 O8 -4.1(9) . . . . ?
C14 O3 C15 C18 56.7(11) . . . . ?
C14 O3 C15 C16 -86.2(12) . . . . ?
C14 O3 C15 C17 158.9(12) . . . . ?
C14 O3 C15 C16A -42.4(14) . . . . ?
C14 O3 C15 C17A -165.5(11) . . . . ?
C14 N1 C1 O1 9.3(8) . . . . ?
C14 N1 C1 C2 -171.1(4) . . . . ?
C14 N1 C8 C3 178.3(4) . . . . ?
C14 N1 C8 C7 -2.5(7) . . . . ?
C15 O3 C14 O2 5.3(11) . . . . ?
C15 O3 C14 N1 178.6(6) . . . . ?
C19 O5 C20 C21 -177.2(5) . . . . ?
C19 O5 C20 C22 63.3(7) . . . . ?
C19 O5 C20 C23 -60.1(7) . . . . ?
C19 N2 C2 C1 63.3(6) . . . . ?
C19 N2 C2 C3 -54.3(7) . . . . ?
C19 N2 C2 C9 178.3(5) . . . . ?
C19 N2 C13 C12 -169.6(5) . . . . ?
C20 O5 C19 O4 -14.1(9) . . . . ?
C20 O5 C19 N2 165.5(5) . . . . ?
C24 C12 C13 N2 -175.4(5) . . . . ?
C25 O8 C24 O7 1.5(11) . . . . ?
C25 O8 C24 C12 -179.5(7) . . . . ?
C27 N3 N4 C10 -171.8(4) . . . . ?
C27 N3 C11 O6 -4.9(8) . . . . ?
C27 N3 C11 C9 172.4(4) . . . . ?
C27 C28 C29 C30 0.0(11) . . . . ?
C28 C27 C32 C31 0.8(8) . . . . ?
C28 C29 C30 C31 0.0(11) . . . . ?
C29 C30 C31 C32 0.4(10) . . . . ?
C30 C31 C32 C27 -0.9(9) . . . . ?
C32 C27 C28 C29 -0.4(9) . . . . ?
